data_7705915
loop_
_publ_author_name
'Kadilenko, E. M.'
'Gritsan, N. P.'
'Tretyakov, E. V.'
'Fokin, S. V.'
'Romanenko, G. V.'
'Bogomyakov, A. S.'
'Gorbunov, D. E.'
'Schollmeyer, D.'
'Baumgarten, M.'
'Ovcharenko, V. I.'

_publ_section_title
;
 A black-box approach to the construction of metal-radical multispin
 systems and analysis of their magnetic properties.
;
_journal_issue 46
_journal_name_full 'Dalton transactions (Cambridge, England : 2003)'
_journal_page_first 16916
_journal_page_last 16927
_journal_paper_doi 10.1039/d0dt03184d
_journal_volume 49
_journal_year 2020
_chemical_formula_sum 'C30 H37 Cl2 F12 Mn N5 O9'
_chemical_formula_weight 965.48
_space_group_crystal_system triclinic
_space_group_IT_number 2
_space_group_name_Hall '-P 1'
_space_group_name_H-M_alt 'P -1'
_atom_sites_solution_hydrogens geom
_audit_creation_method SHELXL-2018/3
_audit_update_record
;
2020-10-15 deposited with the CCDC.	2020-11-13 downloaded from the CCDC.
;
_cell_angle_alpha 71.618(2)
_cell_angle_beta 76.511(2)
_cell_angle_gamma 75.461(2)
_cell_formula_units_Z 2
_cell_length_a 11.4322(4)
_cell_length_b 11.5053(4)
_cell_length_c 17.7893(6)
_cell_measurement_reflns_used 9890
_cell_measurement_temperature 296(2)
_cell_measurement_theta_max 64.81
_cell_measurement_theta_min 2.65
_cell_volume 2118.89(13)
_computing_cell_refinement 'Bruker SAINT'
_computing_data_collection 'Bruker APEX2'
_computing_data_reduction 'Bruker SAINT'
_computing_molecular_graphics 'Bruker SHELXTL'
_computing_publication_material 'Bruker SHELXTL'
_computing_structure_refinement 'SHELXL-2018/3 (Sheldrick, 2018)'
_computing_structure_solution 'SHELXS-97 (Sheldrick, 2008)'
_diffrn_ambient_temperature 296(2)
_diffrn_measured_fraction_theta_full 0.957
_diffrn_measured_fraction_theta_max 0.957
_diffrn_measurement_device_type 'Bruker APEX-II CCD'
_diffrn_measurement_method '\f and \w scans'
_diffrn_radiation_type CuK\a
_diffrn_radiation_wavelength 1.54178
_diffrn_reflns_av_R_equivalents 0.0681
_diffrn_reflns_av_unetI/netI 0.0391
_diffrn_reflns_Laue_measured_fraction_full 0.957
_diffrn_reflns_Laue_measured_fraction_max 0.957
_diffrn_reflns_limit_h_max 12
_diffrn_reflns_limit_h_min -13
_diffrn_reflns_limit_k_max 13
_diffrn_reflns_limit_k_min -13
_diffrn_reflns_limit_l_max 19
_diffrn_reflns_limit_l_min -20
_diffrn_reflns_number 25696
_diffrn_reflns_point_group_measured_fraction_full 0.957
_diffrn_reflns_point_group_measured_fraction_max 0.957
_diffrn_reflns_theta_full 64.889
_diffrn_reflns_theta_max 64.889
_diffrn_reflns_theta_min 4.052
_exptl_absorpt_coefficient_mu 4.661
_exptl_absorpt_correction_T_max 0.5447
_exptl_absorpt_correction_T_min 0.3313
_exptl_absorpt_correction_type multi-scan
_exptl_crystal_colour black
_exptl_crystal_density_diffrn 1.513
_exptl_crystal_description bulk
_exptl_crystal_F_000 982
_exptl_crystal_size_max 0.26
_exptl_crystal_size_mid 0.22
_exptl_crystal_size_min 0.14
_refine_diff_density_max 0.389
_refine_diff_density_min -0.459
_refine_diff_density_rms 0.055
_refine_ls_extinction_method none
_refine_ls_goodness_of_fit_ref 1.096
_refine_ls_hydrogen_treatment constr
_refine_ls_matrix_type full
_refine_ls_number_parameters 671
_refine_ls_number_reflns 6876
_refine_ls_number_restraints 6
_refine_ls_restrained_S_all 1.098
_refine_ls_R_factor_all 0.0546
_refine_ls_R_factor_gt 0.0487
_refine_ls_shift/su_max 0.001
_refine_ls_shift/su_mean 0.000
_refine_ls_structure_factor_coef Fsqd
_refine_ls_weighting_details 'w=1/[\s^2^(Fo^2^)+(0.0982P)^2^+0.1321P] where P=(Fo^2^+2Fc^2^)/3'
_refine_ls_weighting_scheme calc
_refine_ls_wR_factor_gt 0.1420
_refine_ls_wR_factor_ref 0.1460
_reflns_Friedel_coverage 0.000
_reflns_number_gt 5951
_reflns_number_total 6876
_reflns_threshold_expression 'I > 2\s(I)'
_cod_data_source_file d0dt03184d2.cif
_cod_data_source_block z395s
_cod_database_code 7705915
_shelx_shelxl_version_number 2018/3
_shelx_space_group_comment
; 
The symmetry employed for this shelxl refinement is uniquely defined 
by the following loop, which should always be used as a source of 
symmetry information in preference to the above space-group names. 
They are only intended as comments. 
;

loop_
_space_group_symop_operation_xyz
'x, y, z'
'-x, -y, -z'

loop_
_atom_site_label
_atom_site_type_symbol
_atom_site_fract_x
_atom_site_fract_y
_atom_site_fract_z
_atom_site_U_iso_or_equiv
_atom_site_adp_type
_atom_site_occupancy
_atom_site_site_symmetry_order
_atom_site_calc_flag
_atom_site_refinement_flags_posn
_atom_site_refinement_flags_adp
_atom_site_refinement_flags_occupancy
_atom_site_disorder_assembly
_atom_site_disorder_group
Mn Mn 0.20641(3) -0.09222(3) -0.31794(2) 0.04087(15) Uani 1 1 d . . . . .
O1 O 0.02839(17) -0.00861(18) -0.26162(11) 0.0574(5) Uani 1 1 d . . . . .
C1 C -0.1274(3) 0.1221(4) -0.1994(2) 0.0807(10) Uani 1 1 d . . . . .
F1 F -0.2083(13) 0.207(2) -0.2249(9) 0.251(11) Uani 0.5 1 d . . P A 1
F2 F -0.1030(9) 0.150(2) -0.1395(8) 0.184(6) Uani 0.5 1 d . . P A 1
F3 F -0.1767(15) 0.0290(15) -0.1659(10) 0.167(8) Uani 0.5 1 d . . P A 1
F1A F -0.1508(9) 0.2252(9) -0.1793(8) 0.112(3) Uani 0.5 1 d . . P A 2
F2A F -0.1433(12) 0.0301(11) -0.1392(8) 0.155(8) Uani 0.5 1 d . . P A 2
F3A F -0.2194(7) 0.1454(12) -0.2416(8) 0.119(4) Uani 0.5 1 d . . P A 2
C2 C -0.0084(2) 0.1008(3) -0.25779(15) 0.0530(6) Uani 1 1 d . . . . .
C3 C 0.0437(3) 0.2035(3) -0.30019(18) 0.0654(8) Uani 1 1 d . . . . .
H3A H 0.006150 0.280621 -0.291014 0.078 Uiso 1 1 calc R U . . .
C4 C 0.1494(3) 0.1954(2) -0.35559(17) 0.0571(7) Uani 1 1 d . . . . .
C5 C 0.1946(5) 0.3177(3) -0.4032(3) 0.0934(14) Uani 1 1 d . . . . .
F4 F 0.1907(6) 0.3375(4) -0.4808(2) 0.203(2) Uani 1 1 d . . . . .
F5 F 0.3126(6) 0.3035(5) -0.4317(5) 0.115(3) Uani 0.5 1 d . . P B 1
F6 F 0.1641(13) 0.4052(7) -0.3710(7) 0.177(6) Uani 0.5 1 d . . P B 1
F5A F 0.2705(14) 0.3355(11) -0.3749(10) 0.216(7) Uani 0.5 1 d . . P B 2
F6A F 0.0974(7) 0.4133(5) -0.4136(5) 0.122(3) Uani 0.5 1 d . . P B 2
O2 O 0.21637(18) 0.10063(16) -0.37289(11) 0.0581(5) Uani 1 1 d . . . . .
O3 O 0.17436(17) -0.12616(17) -0.42226(10) 0.0529(4) Uani 1 1 d . . . . .
C6 C 0.1176(4) -0.2034(4) -0.5129(2) 0.0799(11) Uani 1 1 d . . . . .
F7 F 0.2177(13) -0.1881(18) -0.5617(6) 0.134(6) Uani 0.5 1 d . . P C 1
F8 F 0.0400(19) -0.1016(18) -0.5414(9) 0.209(10) Uani 0.5 1 d . . P C 1
F9 F 0.0980(15) -0.3038(9) -0.5212(5) 0.119(4) Uani 0.5 1 d . . P C 1
F7A F 0.1059(18) -0.0967(10) -0.5595(5) 0.125(5) Uani 0.5 1 d . . P C 2
F8A F 0.0218(15) -0.2413(19) -0.5149(5) 0.157(5) Uani 0.5 1 d . . P C 2
F9A F 0.2178(15) -0.265(2) -0.5437(9) 0.202(8) Uani 0.5 1 d . . P C 2
C7 C 0.1270(2) -0.2098(2) -0.42677(14) 0.0477(6) Uani 1 1 d . . . . .
C8 C 0.0826(3) -0.3043(3) -0.36557(17) 0.0569(7) Uani 1 1 d . . . . .
H8A H 0.046522 -0.358035 -0.378415 0.068 Uiso 1 1 calc R U . . .
C9 C 0.0893(2) -0.3228(2) -0.28612(16) 0.0500(6) Uani 1 1 d . . . . .
C10 C 0.0236(4) -0.4236(3) -0.2241(2) 0.0714(9) Uani 1 1 d . . . . .
F10 F -0.0570(4) -0.3715(6) -0.1675(4) 0.0678(17) Uani 0.5 1 d . . P D 1
F11 F -0.0369(13) -0.4753(12) -0.2531(6) 0.159(6) Uani 0.5 1 d . . P D 1
F12 F 0.0939(10) -0.5087(12) -0.1765(5) 0.098(2) Uani 0.5 1 d . . P D 1
F10A F -0.0586(7) -0.4526(9) -0.2491(6) 0.104(4) Uani 0.5 1 d . . P D 2
F11A F 0.1042(14) -0.5270(13) -0.2104(10) 0.218(9) Uani 0.5 1 d . . P D 2
F12A F -0.0278(14) -0.3927(14) -0.1639(7) 0.202(7) Uani 0.5 1 d . . P D 2
O4 O 0.13900(18) -0.26585(16) -0.25757(10) 0.0529(4) Uani 1 1 d . . . . .
O1R O 0.40022(15) -0.13258(16) -0.37597(9) 0.0473(4) Uani 1 1 d . . . . .
N2R N 0.48896(18) -0.15533(18) -0.33686(11) 0.0417(5) Uani 1 1 d . . . . .
C4R C 0.5831(2) -0.0731(2) -0.35899(15) 0.0508(6) Uani 1 1 d . . . . .
C3R C 0.5209(3) 0.0626(3) -0.3842(2) 0.0805(10) Uani 1 1 d . . . . .
H3RA H 0.580780 0.114703 -0.398263 0.121 Uiso 1 1 calc R U . . .
H3RB H 0.482752 0.076684 -0.429841 0.121 Uiso 1 1 calc R U . . .
H3RC H 0.459812 0.082514 -0.340601 0.121 Uiso 1 1 calc R U . . .
C5R C 0.6753(3) -0.1076(4) -0.42908(18) 0.0799(10) Uani 1 1 d . . . . .
H5RA H 0.737063 -0.057351 -0.445163 0.120 Uiso 1 1 calc R U . . .
H5RB H 0.712984 -0.194184 -0.412956 0.120 Uiso 1 1 calc R U . . .
H5RC H 0.634065 -0.093171 -0.473363 0.120 Uiso 1 1 calc R U . . .
C6R C 0.6351(2) -0.1133(2) -0.27941(16) 0.0501(6) Uani 1 1 d . . . . .
C7R C 0.5670(3) -0.0347(3) -0.2221(2) 0.0726(9) Uani 1 1 d . . . . .
H7RA H 0.585737 0.047488 -0.243046 0.109 Uiso 1 1 calc R U . . .
H7RB H 0.480312 -0.029101 -0.216581 0.109 Uiso 1 1 calc R U . . .
H7RC H 0.591871 -0.072987 -0.170478 0.109 Uiso 1 1 calc R U . . .
C8R C 0.7718(3) -0.1262(3) -0.2885(2) 0.0737(9) Uani 1 1 d . . . . .
H8RA H 0.793596 -0.045636 -0.312788 0.110 Uiso 1 1 calc R U . . .
H8RB H 0.796102 -0.160561 -0.236520 0.110 Uiso 1 1 calc R U . . .
H8RC H 0.812706 -0.180655 -0.321832 0.110 Uiso 1 1 calc R U . . .
N9R N 0.59972(19) -0.2390(2) -0.24133(12) 0.0500(5) Uani 1 1 d . . . . .
O10R O 0.6405(2) -0.3155(2) -0.18056(14) 0.0805(7) Uani 1 1 d . . . . .
C11R C 0.5108(2) -0.2530(2) -0.27419(13) 0.0408(5) Uani 1 1 d . . . . .
C12R C 0.4356(2) -0.3474(2) -0.23439(14) 0.0420(5) Uani 1 1 d . . . . .
C13R C 0.3557(2) -0.3306(2) -0.16100(13) 0.0414(5) Uani 1 1 d . . . . .
N14R N 0.29083(18) -0.22090(17) -0.15235(10) 0.0403(4) Uani 1 1 d . . . . .
O15R O 0.27943(15) -0.11809(15) -0.21049(9) 0.0441(4) Uani 1 1 d . . . . .
C16R C 0.2424(3) -0.2232(3) -0.06606(14) 0.0514(6) Uani 1 1 d . . . . .
C17R C 0.1170(3) -0.1425(3) -0.05865(19) 0.0783(10) Uani 1 1 d . . . . .
H17A H 0.086660 -0.144458 -0.003272 0.117 Uiso 1 1 calc R U . . .
H17B H 0.121551 -0.058232 -0.089697 0.117 Uiso 1 1 calc R U . . .
H17C H 0.062584 -0.173154 -0.078235 0.117 Uiso 1 1 calc R U . . .
C18R C 0.3340(4) -0.1730(4) -0.04072(18) 0.0778(10) Uani 1 1 d . . . . .
H18A H 0.308036 -0.172033 0.014473 0.117 Uiso 1 1 calc R U . . .
H18B H 0.413357 -0.225633 -0.046815 0.117 Uiso 1 1 calc R U . . .
H18C H 0.338250 -0.089736 -0.073858 0.117 Uiso 1 1 calc R U . . .
C19R C 0.2495(3) -0.3664(3) -0.02735(15) 0.0566(7) Uani 1 1 d . . . . .
C20R C 0.2856(4) -0.4191(4) 0.05386(18) 0.0893(11) Uani 1 1 d . . . . .
H20A H 0.223311 -0.385792 0.092250 0.134 Uiso 1 1 calc R U . . .
H20B H 0.295024 -0.508298 0.069063 0.134 Uiso 1 1 calc R U . . .
H20C H 0.361866 -0.397047 0.052533 0.134 Uiso 1 1 calc R U . . .
C21R C 0.1319(3) -0.4079(4) -0.0271(2) 0.0848(10) Uani 1 1 d . . . . .
H21A H 0.109047 -0.373730 -0.079451 0.127 Uiso 1 1 calc R U . . .
H21B H 0.145940 -0.497334 -0.013381 0.127 Uiso 1 1 calc R U . . .
H21C H 0.067178 -0.378549 0.011730 0.127 Uiso 1 1 calc R U . . .
N22R N 0.3454(2) -0.4167(2) -0.08901(12) 0.0509(5) Uani 1 1 d . . . . .
O23R O 0.4030(2) -0.52877(18) -0.07533(12) 0.0697(6) Uani 1 1 d . . . . .
N24R N 0.43352(19) -0.44514(19) -0.25802(12) 0.0491(5) Uani 1 1 d . . . . .
O25R O 0.35091(19) -0.50808(18) -0.22379(13) 0.0672(6) Uani 1 1 d . . . . .
C26R C 0.5265(3) -0.4911(3) -0.3256(2) 0.0677(8) Uani 1 1 d . . . . .
C27R C 0.6533(4) -0.4747(5) -0.3254(3) 0.1184(17) Uani 1 1 d . . . . .
H27A H 0.679106 -0.524243 -0.275349 0.178 Uiso 1 1 calc R U . . .
H27B H 0.709432 -0.500989 -0.368894 0.178 Uiso 1 1 calc R U . . .
H27C H 0.652066 -0.388385 -0.331710 0.178 Uiso 1 1 calc R U . . .
C28R C 0.5274(4) -0.6284(4) -0.3082(3) 0.1101(15) Uani 1 1 d . . . . .
H28A H 0.557736 -0.672828 -0.258902 0.165 Uiso 1 1 calc R U . . .
H28B H 0.445535 -0.640410 -0.303379 0.165 Uiso 1 1 calc R U . . .
H28C H 0.579386 -0.659293 -0.351341 0.165 Uiso 1 1 calc R U . . .
C29R C 0.4796(6) -0.4157(5) -0.4025(2) 0.135(2) Uani 1 1 d . . . . .
H29A H 0.398968 -0.429162 -0.399782 0.203 Uiso 1 1 calc R U . . .
H29B H 0.476282 -0.328742 -0.409773 0.203 Uiso 1 1 calc R U . . .
H29C H 0.533649 -0.441346 -0.446956 0.203 Uiso 1 1 calc R U . . .
C1S C -0.3088(6) -0.2372(5) 0.0893(4) 0.150(2) Uani 1 1 d D . . . .
H1SA H -0.337037 -0.307430 0.130462 0.226 Uiso 1 1 calc R U . E 1
H1SB H -0.261220 -0.269241 0.044797 0.226 Uiso 1 1 calc R U . E 1
Cl11 Cl -0.4367(10) -0.1373(10) 0.0558(8) 0.213(6) Uani 0.3333 1 d D . P F 1
Cl12 Cl -0.2106(7) -0.1925(7) 0.1268(6) 0.170(4) Uani 0.3333 1 d D . P F 1
Cl21 Cl -0.2654(5) -0.1866(7) 0.1606(4) 0.0986(14) Uani 0.3333 1 d D . P F 2
Cl22 Cl -0.2556(10) -0.1898(11) -0.0100(4) 0.196(4) Uani 0.3333 1 d D . P F 2
Cl31 Cl -0.2039(7) -0.2133(9) 0.0095(7) 0.224(7) Uani 0.3333 1 d D . P F 3
Cl32 Cl -0.4516(6) -0.1496(8) 0.0844(5) 0.110(2) Uani 0.3333 1 d D . P F 3

loop_
_atom_site_aniso_label
_atom_site_aniso_U_11
_atom_site_aniso_U_22
_atom_site_aniso_U_33
_atom_site_aniso_U_23
_atom_site_aniso_U_13
_atom_site_aniso_U_12
Mn 0.0503(3) 0.0328(2) 0.0375(2) -0.00388(16) -0.00813(16) -0.01110(16)
O1 0.0512(10) 0.0515(12) 0.0623(11) -0.0106(9) -0.0045(8) -0.0081(9)
C1 0.064(2) 0.083(3) 0.087(3) -0.028(2) 0.0037(19) -0.007(2)
F1 0.119(11) 0.29(2) 0.162(12) 0.029(12) 0.018(7) 0.122(12)
F2 0.112(6) 0.367(19) 0.119(7) -0.168(10) 0.030(5) -0.045(9)
F3 0.134(9) 0.196(15) 0.194(15) -0.117(13) 0.092(9) -0.101(10)
F1A 0.097(6) 0.122(6) 0.140(8) -0.098(6) 0.024(4) -0.021(4)
F2A 0.119(8) 0.123(9) 0.100(6) 0.042(6) 0.055(5) 0.035(7)
F3A 0.048(3) 0.155(8) 0.169(8) -0.077(7) -0.010(4) -0.012(4)
C2 0.0542(15) 0.0583(18) 0.0456(14) -0.0188(12) -0.0089(11) -0.0030(13)
C3 0.078(2) 0.0495(17) 0.0654(17) -0.0265(14) 0.0003(15) -0.0049(15)
C4 0.0786(19) 0.0327(14) 0.0575(16) -0.0112(12) -0.0063(14) -0.0125(13)
C5 0.134(4) 0.0423(19) 0.083(3) -0.0160(18) 0.022(2) -0.019(2)
F4 0.322(6) 0.123(3) 0.132(3) 0.019(2) 0.014(4) -0.106(4)
F5 0.101(4) 0.048(3) 0.161(6) 0.000(3) 0.025(4) -0.034(2)
F6 0.251(12) 0.071(5) 0.200(10) -0.091(6) 0.105(9) -0.080(6)
F5A 0.247(14) 0.147(10) 0.304(16) 0.032(9) -0.144(13) -0.155(10)
F6A 0.155(6) 0.034(2) 0.156(6) 0.005(3) -0.029(4) -0.017(3)
O2 0.0713(12) 0.0365(10) 0.0559(10) -0.0059(8) 0.0031(9) -0.0132(9)
O3 0.0683(11) 0.0526(11) 0.0422(9) -0.0053(8) -0.0121(8) -0.0265(9)
C6 0.103(3) 0.097(3) 0.0554(18) -0.017(2) -0.0114(19) -0.054(3)
F7 0.148(11) 0.225(15) 0.066(4) -0.063(6) 0.032(5) -0.117(13)
F8 0.219(13) 0.264(19) 0.111(9) -0.081(10) -0.118(9) 0.132(13)
F9 0.221(12) 0.104(5) 0.071(3) -0.029(3) -0.026(6) -0.094(6)
F7A 0.226(14) 0.106(6) 0.050(3) 0.006(4) -0.035(6) -0.067(9)
F8A 0.179(9) 0.263(16) 0.076(4) -0.008(8) -0.044(6) -0.156(10)
F9A 0.205(17) 0.294(19) 0.123(10) -0.153(12) 0.010(8) 0.011(14)
C7 0.0490(14) 0.0525(15) 0.0453(13) -0.0157(12) -0.0061(11) -0.0151(12)
C8 0.0682(17) 0.0531(16) 0.0563(16) -0.0156(13) -0.0063(13) -0.0267(14)
C9 0.0530(15) 0.0380(14) 0.0554(15) -0.0064(11) -0.0041(12) -0.0150(11)
C10 0.085(3) 0.063(2) 0.062(2) 0.0008(17) -0.0095(18) -0.0333(19)
F10 0.0405(18) 0.071(3) 0.059(3) 0.005(2) 0.0147(17) -0.0043(19)
F11 0.284(14) 0.167(8) 0.086(5) -0.049(6) 0.024(6) -0.183(9)
F12 0.062(3) 0.074(4) 0.102(4) 0.045(3) -0.004(3) -0.009(3)
F10A 0.071(3) 0.116(6) 0.113(6) 0.028(4) -0.025(3) -0.064(3)
F11A 0.114(7) 0.077(7) 0.34(2) 0.113(11) -0.030(11) -0.030(5)
F12A 0.324(16) 0.242(15) 0.092(7) -0.033(8) 0.022(9) -0.212(13)
O4 0.0710(12) 0.0414(10) 0.0452(9) -0.0005(8) -0.0103(8) -0.0227(9)
O1R 0.0465(9) 0.0552(11) 0.0391(8) -0.0066(7) -0.0106(7) -0.0127(8)
N2R 0.0448(11) 0.0410(11) 0.0366(10) -0.0031(8) -0.0062(8) -0.0132(9)
C4R 0.0538(15) 0.0482(15) 0.0480(14) 0.0016(11) -0.0096(11) -0.0237(12)
C3R 0.094(2) 0.0468(17) 0.102(3) 0.0139(17) -0.047(2) -0.0316(17)
C5R 0.079(2) 0.110(3) 0.0513(17) -0.0147(17) 0.0130(15) -0.051(2)
C6R 0.0502(14) 0.0466(15) 0.0522(14) -0.0019(11) -0.0128(11) -0.0178(12)
C7R 0.084(2) 0.070(2) 0.073(2) -0.0257(17) -0.0082(16) -0.0282(17)
C8R 0.0576(18) 0.078(2) 0.082(2) -0.0019(17) -0.0191(15) -0.0264(16)
N9R 0.0529(12) 0.0460(12) 0.0452(11) 0.0017(9) -0.0138(10) -0.0120(10)
O10R 0.0867(15) 0.0717(15) 0.0731(14) 0.0241(11) -0.0448(12) -0.0250(12)
C11R 0.0426(13) 0.0374(13) 0.0383(12) -0.0055(10) -0.0039(10) -0.0093(10)
C12R 0.0465(13) 0.0331(12) 0.0414(12) -0.0056(10) -0.0026(10) -0.0090(10)
C13R 0.0480(13) 0.0337(12) 0.0380(12) -0.0020(10) -0.0049(10) -0.0124(10)
N14R 0.0497(11) 0.0353(11) 0.0297(9) -0.0011(8) -0.0047(8) -0.0091(9)
O15R 0.0585(10) 0.0339(9) 0.0362(8) -0.0019(7) -0.0108(7) -0.0093(7)
C16R 0.0637(16) 0.0529(16) 0.0329(12) -0.0093(11) -0.0016(11) -0.0116(13)
C17R 0.077(2) 0.076(2) 0.0574(17) -0.0137(16) 0.0075(15) 0.0049(17)
C18R 0.103(3) 0.094(3) 0.0491(16) -0.0240(16) -0.0071(16) -0.042(2)
C19R 0.0624(17) 0.0593(17) 0.0354(13) -0.0009(11) -0.0022(12) -0.0102(13)
C20R 0.117(3) 0.085(3) 0.0453(16) 0.0035(16) -0.0172(18) -0.006(2)
C21R 0.077(2) 0.086(3) 0.085(2) -0.0134(19) 0.0101(18) -0.0372(19)
N22R 0.0584(13) 0.0387(12) 0.0429(11) 0.0025(9) -0.0035(9) -0.0089(10)
O23R 0.0834(14) 0.0391(11) 0.0649(12) 0.0066(9) -0.0093(10) -0.0032(10)
N24R 0.0519(12) 0.0388(11) 0.0528(12) -0.0116(9) 0.0016(9) -0.0130(9)
O25R 0.0707(13) 0.0496(11) 0.0797(13) -0.0189(10) 0.0090(10) -0.0274(10)
C26R 0.075(2) 0.0534(17) 0.075(2) -0.0325(15) 0.0111(15) -0.0155(15)
C27R 0.072(2) 0.114(3) 0.178(5) -0.090(3) 0.039(3) -0.025(2)
C28R 0.114(3) 0.064(2) 0.145(4) -0.057(2) 0.032(3) -0.018(2)
C29R 0.195(6) 0.124(4) 0.068(2) -0.046(3) -0.007(3) 0.015(4)
C1S 0.194(6) 0.089(4) 0.152(5) -0.001(3) -0.006(4) -0.060(4)
Cl11 0.275(12) 0.132(6) 0.313(13) -0.075(8) -0.218(10) -0.008(7)
Cl12 0.157(7) 0.070(3) 0.297(13) -0.007(6) -0.122(7) -0.025(4)
Cl21 0.114(4) 0.071(2) 0.114(3) -0.0153(18) -0.034(2) -0.022(3)
Cl22 0.242(11) 0.180(9) 0.103(3) 0.037(4) -0.002(5) -0.051(8)
Cl31 0.115(4) 0.123(4) 0.292(14) 0.048(7) 0.082(6) -0.013(4)
Cl32 0.098(3) 0.097(3) 0.138(4) -0.054(3) -0.022(3) 0.008(2)

loop_
_atom_type_symbol
_atom_type_description
_atom_type_scat_dispersion_real
_atom_type_scat_dispersion_imag
_atom_type_scat_source
C C 0.0181 0.0091 'International Tables Vol C Tables 4.2.6.8 and 6.1.1.4'
H H 0.0000 0.0000 'International Tables Vol C Tables 4.2.6.8 and 6.1.1.4'
N N 0.0311 0.0180 'International Tables Vol C Tables 4.2.6.8 and 6.1.1.4'
O O 0.0492 0.0322 'International Tables Vol C Tables 4.2.6.8 and 6.1.1.4'
F F 0.0727 0.0534 'International Tables Vol C Tables 4.2.6.8 and 6.1.1.4'
Mn Mn -0.5299 2.8052 'International Tables Vol C Tables 4.2.6.8 and 6.1.1.4'
Cl Cl 0.3639 0.7018 'International Tables Vol C Tables 4.2.6.8 and 6.1.1.4'

loop_
_geom_angle_atom_site_label_1
_geom_angle_atom_site_label_2
_geom_angle_atom_site_label_3
_geom_angle
_geom_angle_site_symmetry_1
_geom_angle_site_symmetry_3
_geom_angle_publ_flag
O3 Mn O2 95.67(7) . . ?
O3 Mn O15R 160.70(7) . . ?
O2 Mn O15R 98.50(7) . . ?
O3 Mn O1 105.81(8) . . ?
O2 Mn O1 81.23(7) . . ?
O15R Mn O1 89.31(7) . . ?
O3 Mn O4 82.53(7) . . ?
O2 Mn O4 163.22(8) . . ?
O15R Mn O4 87.53(6) . . ?
O1 Mn O4 83.22(7) . . ?
O3 Mn O1R 82.26(7) . . ?
O2 Mn O1R 85.89(7) . . ?
O15R Mn O1R 85.75(6) . . ?
O1 Mn O1R 165.37(7) . . ?
O4 Mn O1R 110.26(7) . . ?
C2 O1 Mn 128.35(18) . . ?
F1 C1 F3 105.8(12) . . ?
F2A C1 F1A 112.0(8) . . ?
F1 C1 F2 105.0(12) . . ?
F3 C1 F2 103.9(10) . . ?
F2A C1 F3A 107.7(10) . . ?
F1A C1 F3A 99.6(7) . . ?
F1 C1 C2 116.9(6) . . ?
F3 C1 C2 115.6(7) . . ?
F2A C1 C2 114.7(5) . . ?
F1A C1 C2 115.2(4) . . ?
F2 C1 C2 108.4(5) . . ?
F3A C1 C2 106.1(6) . . ?
O1 C2 C3 128.2(3) . . ?
O1 C2 C1 114.6(3) . . ?
C3 C2 C1 117.2(3) . . ?
C4 C3 C2 121.9(3) . . ?
O2 C4 C3 128.6(3) . . ?
O2 C4 C5 114.1(3) . . ?
C3 C4 C5 117.3(3) . . ?
F6 C5 F5 109.1(8) . . ?
F5A C5 F4 128.1(9) . . ?
F6 C5 F4 121.4(8) . . ?
F5 C5 F4 80.6(5) . . ?
F5A C5 F6A 114.1(8) . . ?
F4 C5 F6A 78.9(5) . . ?
F5A C5 C4 112.5(6) . . ?
F6 C5 C4 117.3(4) . . ?
F5 C5 C4 114.6(4) . . ?
F4 C5 C4 108.4(4) . . ?
F6A C5 C4 109.7(4) . . ?
C5 F4 F6A 51.0(3) . . ?
C5 F4 F5 49.2(3) . . ?
C5 F5 F4 50.2(4) . . ?
C5 F6A F4 50.0(4) . . ?
C4 O2 Mn 129.46(17) . . ?
C7 O3 Mn 128.98(16) . . ?
F7A C6 F9A 105.3(9) . . ?
F7 C6 F9 102.6(7) . . ?
F7A C6 F8A 103.4(8) . . ?
F9A C6 F8A 112.9(9) . . ?
F7 C6 F8 103.0(10) . . ?
F9 C6 F8 114.4(9) . . ?
F7A C6 C7 114.6(5) . . ?
F7 C6 C7 112.3(6) . . ?
F9A C6 C7 108.7(7) . . ?
F9 C6 C7 114.8(5) . . ?
F8A C6 C7 111.7(5) . . ?
F8 C6 C7 109.1(6) . . ?
O3 C7 C8 128.7(2) . . ?
O3 C7 C6 114.1(2) . . ?
C8 C7 C6 117.2(3) . . ?
C7 C8 C9 122.9(3) . . ?
O4 C9 C8 128.2(2) . . ?
O4 C9 C10 115.3(3) . . ?
C8 C9 C10 116.5(3) . . ?
F12A C10 F10A 105.5(9) . . ?
F12A C10 F11A 113.3(11) . . ?
F10A C10 F11A 103.3(10) . . ?
F11 C10 F12 110.5(10) . . ?
F11 C10 F10 107.8(7) . . ?
F12 C10 F10 98.6(6) . . ?
F12A C10 C9 112.3(6) . . ?
F10A C10 C9 114.6(5) . . ?
F11 C10 C9 115.3(6) . . ?
F11A C10 C9 107.6(6) . . ?
F12 C10 C9 114.1(6) . . ?
F10 C10 C9 109.0(4) . . ?
C9 O4 Mn 127.74(16) . . ?
N2R O1R Mn 121.34(13) . . ?
O1R N2R C11R 125.14(19) . . ?
O1R N2R C4R 122.99(19) . . ?
C11R N2R C4R 111.9(2) . . ?
N2R C4R C3R 109.6(2) . . ?
N2R C4R C5R 106.7(2) . . ?
C3R C4R C5R 110.0(3) . . ?
N2R C4R C6R 100.85(18) . . ?
C3R C4R C6R 115.1(3) . . ?
C5R C4R C6R 113.9(2) . . ?
N9R C6R C8R 110.0(2) . . ?
N9R C6R C7R 105.2(2) . . ?
C8R C6R C7R 111.1(3) . . ?
N9R C6R C4R 100.7(2) . . ?
C8R C6R C4R 115.8(2) . . ?
C7R C6R C4R 113.0(2) . . ?
O10R N9R C11R 124.8(2) . . ?
O10R N9R C6R 122.8(2) . . ?
C11R N9R C6R 112.00(19) . . ?
N2R C11R N9R 109.4(2) . . ?
N2R C11R C12R 126.6(2) . . ?
N9R C11R C12R 122.7(2) . . ?
N24R C12R C13R 117.8(2) . . ?
N24R C12R C11R 127.2(2) . . ?
C13R C12R C11R 115.0(2) . . ?
N14R C13R N22R 109.0(2) . . ?
N14R C13R C12R 123.7(2) . . ?
N22R C13R C12R 126.9(2) . . ?
O15R N14R C13R 124.82(18) . . ?
O15R N14R C16R 122.20(19) . . ?
C13R N14R C16R 112.65(18) . . ?
N14R O15R Mn 125.21(13) . . ?
N14R C16R C17R 110.0(2) . . ?
N14R C16R C18R 105.3(2) . . ?
C17R C16R C18R 111.3(3) . . ?
N14R C16R C19R 100.35(19) . . ?
C17R C16R C19R 116.3(3) . . ?
C18R C16R C19R 112.5(2) . . ?
C20R C19R N22R 110.8(2) . . ?
C20R C19R C21R 109.8(3) . . ?
N22R C19R C21R 105.8(3) . . ?
C20R C19R C16R 116.9(3) . . ?
N22R C19R C16R 100.36(19) . . ?
C21R C19R C16R 112.2(3) . . ?
O23R N22R C13R 124.9(2) . . ?
O23R N22R C19R 123.3(2) . . ?
C13R N22R C19R 111.7(2) . . ?
O25R N24R C12R 119.5(2) . . ?
O25R N24R C26R 115.4(2) . . ?
C12R N24R C26R 125.1(2) . . ?
C29R C26R C27R 112.6(4) . . ?
C29R C26R C28R 112.1(4) . . ?
C27R C26R C28R 108.9(3) . . ?
C29R C26R N24R 105.7(3) . . ?
C27R C26R N24R 110.6(3) . . ?
C28R C26R N24R 106.8(3) . . ?
Cl31 C1S Cl32 118.3(5) . . ?
Cl12 C1S Cl11 122.6(5) . . ?
Cl22 C1S Cl21 122.5(6) . . ?

loop_
_geom_bond_atom_site_label_1
_geom_bond_atom_site_label_2
_geom_bond_distance
_geom_bond_site_symmetry_2
_geom_bond_publ_flag
Mn O3 2.1394(17) . ?
Mn O2 2.1444(18) . ?
Mn O15R 2.1679(16) . ?
Mn O1 2.1783(18) . ?
Mn O4 2.1844(17) . ?
Mn O1R 2.2156(17) . ?
O1 C2 1.242(3) . ?
C1 F1 1.213(10) . ?
C1 F3 1.249(12) . ?
C1 F2A 1.260(9) . ?
C1 F1A 1.292(7) . ?
C1 F2 1.312(8) . ?
C1 F3A 1.357(11) . ?
C1 C2 1.525(4) . ?
C2 C3 1.379(4) . ?
C3 C4 1.374(4) . ?
C4 O2 1.245(3) . ?
C4 C5 1.541(4) . ?
C5 F5A 1.186(9) . ?
C5 F6 1.248(7) . ?
C5 F5 1.313(8) . ?
C5 F4 1.334(6) . ?
C5 F6A 1.354(8) . ?
F4 F6A 1.709(9) . ?
F4 F5 1.713(10) . ?
O3 C7 1.248(3) . ?
C6 F7A 1.241(9) . ?
C6 F7 1.279(10) . ?
C6 F9A 1.286(14) . ?
C6 F9 1.289(8) . ?
C6 F8A 1.288(9) . ?
C6 F8 1.315(11) . ?
C6 C7 1.539(4) . ?
C7 C8 1.378(4) . ?
C8 C9 1.379(4) . ?
C9 O4 1.242(3) . ?
C9 C10 1.539(4) . ?
C10 F12A 1.209(13) . ?
C10 F10A 1.280(8) . ?
C10 F11 1.290(10) . ?
C10 F11A 1.302(14) . ?
C10 F12 1.312(11) . ?
C10 F10 1.377(8) . ?
O1R N2R 1.289(2) . ?
N2R C11R 1.329(3) . ?
N2R C4R 1.512(3) . ?
C4R C3R 1.515(4) . ?
C4R C5R 1.521(4) . ?
C4R C6R 1.554(4) . ?
C6R N9R 1.504(3) . ?
C6R C8R 1.506(4) . ?
C6R C7R 1.524(4) . ?
N9R O10R 1.261(3) . ?
N9R C11R 1.349(3) . ?
C11R C12R 1.457(3) . ?
C12R N24R 1.326(3) . ?
C12R C13R 1.446(3) . ?
C13R N14R 1.329(3) . ?
C13R N22R 1.350(3) . ?
N14R O15R 1.304(2) . ?
N14R C16R 1.500(3) . ?
C16R C17R 1.502(4) . ?
C16R C18R 1.523(4) . ?
C16R C19R 1.561(4) . ?
C19R C20R 1.492(4) . ?
C19R N22R 1.504(3) . ?
C19R C21R 1.534(5) . ?
N22R O23R 1.267(3) . ?
N24R O25R 1.259(3) . ?
N24R C26R 1.541(3) . ?
C26R C29R 1.508(6) . ?
C26R C27R 1.509(5) . ?
C26R C28R 1.509(5) . ?
C1S Cl31 1.629(9) . ?
C1S Cl12 1.681(10) . ?
C1S Cl22 1.687(9) . ?
C1S Cl32 1.695(9) . ?
C1S Cl11 1.716(11) . ?
C1S Cl21 1.761(9) . ?
